data_7061242
loop_
_publ_author_name
'Yamada, Shigeyuki'
'Sato, Masaya'
'Uto, Eiji'
'Kataoka, Mitsuki'
'Morita, Masato'
'Konno, Tsutomu'

_publ_section_title
;
 Fluorinated tolane-based fluorophores bearing a branched flexible unit
 with aggregation-induced emission enhancement characteristics
;
_journal_issue 7
_journal_name_full 'New Journal of Chemistry'
_journal_page_first 3392
_journal_page_last 3400
_journal_paper_doi 10.1039/D1NJ05822C
_journal_volume 46
_journal_year 2022
_chemical_formula_moiety 'C17 H11 F5 O2'
_chemical_formula_sum 'C17 H11 F5 O2'
_chemical_formula_weight 342.26
_space_group_crystal_system monoclinic
_space_group_IT_number 14
_space_group_name_Hall '-P 2ybc'
_space_group_name_H-M_alt 'P 1 21/c 1'
_atom_sites_solution_hydrogens geom
_atom_sites_solution_primary dual
_audit_creation_date 2020-12-01
_audit_creation_method
;
Olex2 1.2-ac3
(compiled 2017.08.10 svn.r3458 for OlexSys, GUI svn.r5381)
;
_audit_update_record
;
2021-10-29 deposited with the CCDC.	2022-01-25 downloaded from the CCDC.
;
_cell_angle_alpha 90
_cell_angle_beta 94.474(4)
_cell_angle_gamma 90
_cell_formula_units_Z 4
_cell_length_a 8.9965(3)
_cell_length_b 7.9831(3)
_cell_length_c 21.5960(9)
_cell_measurement_reflns_used 7136
_cell_measurement_temperature 299
_cell_measurement_theta_max 27.1040
_cell_measurement_theta_min 2.6960
_cell_volume 1546.30(10)
_computing_cell_refinement 'CrysAlisPro 1.171.39.43a (Rigaku OD, 2018)'
_computing_data_collection 'CrysAlisPro 1.171.39.43a (Rigaku OD, 2018)'
_computing_data_reduction 'CrysAlisPro 1.171.39.43a (Rigaku OD, 2018)'
_computing_molecular_graphics 'Olex2 (Dolomanov et al., 2009)'
_computing_publication_material 'Olex2 (Dolomanov et al., 2009)'
_computing_structure_refinement 'ShelXL (Sheldrick, 2015)'
_computing_structure_solution 'ShelXT (Sheldrick, 2015)'
_diffrn_ambient_temperature 299
_diffrn_detector 'CCD plate'
_diffrn_measured_fraction_theta_full 1.000
_diffrn_measured_fraction_theta_max 0.999
_diffrn_measurement_details
;
List of Runs (angles in degrees, time in seconds):

  # Type    Start    End  Width  t~exp~   \w     \q     \k     \f   Frames
#--------------------------------------------------------------------------
  1  \w     47.00  74.00   0.25    1.21    --  -11.80  66.00  -2.00  108
  2  \w    -43.00 -18.00   0.25    1.21    --  -11.80  66.00  -2.00  100
  3  \w      9.00  35.00   0.25    1.21    --    5.00  57.00 -90.00  104
  4  \w     16.00  42.00   0.25    1.21    --    5.00  76.00-150.00  104
  5  \w      7.00  32.00   0.25    1.21    --    5.00  66.00  -2.00  100
  6  \w    -46.00  36.00   0.25    1.21    --  -11.80  57.00  60.00  328
  7  \w     21.00  71.00   0.25    1.21    --  -11.80  57.00-150.00  200
  8  \w     52.00  77.00   0.25    1.21    --  -11.80  57.00  60.00  100
  9  \w    -47.00  69.00   0.25    1.21    --  -11.80  57.00 -60.00  464
;
_diffrn_measurement_device 'four-circle diffractometer'
_diffrn_measurement_device_type 'XtaLAB AFC11 (RINC): Kappa single'
_diffrn_measurement_method '\w scans'
_diffrn_orient_matrix_type 'CrysAlisPro convention (1999,Acta A55,543-557)'
_diffrn_orient_matrix_UB_11 -0.0698509000
_diffrn_orient_matrix_UB_12 0.0227693000
_diffrn_orient_matrix_UB_13 0.0106364000
_diffrn_orient_matrix_UB_21 -0.0353113000
_diffrn_orient_matrix_UB_22 -0.0635895000
_diffrn_orient_matrix_UB_23 -0.0187739000
_diffrn_orient_matrix_UB_31 0.0113851000
_diffrn_orient_matrix_UB_32 -0.0576207000
_diffrn_orient_matrix_UB_33 0.0249234000
_diffrn_radiation_monochromator mirror
_diffrn_radiation_probe x-ray
_diffrn_radiation_type MoK\a
_diffrn_radiation_wavelength 0.71073
_diffrn_reflns_av_R_equivalents 0.0241
_diffrn_reflns_av_unetI/netI 0.0213
_diffrn_reflns_Laue_measured_fraction_full 1.000
_diffrn_reflns_Laue_measured_fraction_max 0.999
_diffrn_reflns_limit_h_max 11
_diffrn_reflns_limit_h_min -11
_diffrn_reflns_limit_k_max 10
_diffrn_reflns_limit_k_min -10
_diffrn_reflns_limit_l_max 28
_diffrn_reflns_limit_l_min -24
_diffrn_reflns_number 16469
_diffrn_reflns_point_group_measured_fraction_full 1.000
_diffrn_reflns_point_group_measured_fraction_max 0.999
_diffrn_reflns_theta_full 25.242
_diffrn_reflns_theta_max 27.480
_diffrn_reflns_theta_min 2.271
_diffrn_source 'Rotating-anode X-ray tube'
_diffrn_source_type 'Rigaku (Mo) X-ray Source'
_exptl_absorpt_coefficient_mu 0.136
_exptl_absorpt_correction_T_max 1.00000
_exptl_absorpt_correction_T_min 0.25468
_exptl_absorpt_correction_type multi-scan
_exptl_absorpt_process_details
;
CrysAlisPro 1.171.39.43a (Rigaku Oxford Diffraction, 2018)
Empirical absorption correction using spherical harmonics,
 implemented in SCALE3 ABSPACK scaling algorithm.
;
_exptl_crystal_colour colourless
_exptl_crystal_colour_primary colourless
_exptl_crystal_density_diffrn 1.470
_exptl_crystal_description block
_exptl_crystal_F_000 696
_exptl_crystal_size_max 0.937
_exptl_crystal_size_mid 0.674
_exptl_crystal_size_min 0.259
_refine_diff_density_max 0.236
_refine_diff_density_min -0.286
_refine_diff_density_rms 0.055
_refine_ls_extinction_method none
_refine_ls_goodness_of_fit_ref 1.095
_refine_ls_hydrogen_treatment constr
_refine_ls_matrix_type full
_refine_ls_number_parameters 218
_refine_ls_number_reflns 3541
_refine_ls_number_restraints 0
_refine_ls_restrained_S_all 1.095
_refine_ls_R_factor_all 0.0702
_refine_ls_R_factor_gt 0.0510
_refine_ls_shift/su_max 0.001
_refine_ls_shift/su_mean 0.000
_refine_ls_structure_factor_coef Fsqd
_refine_ls_weighting_details 'w=1/[\s^2^(Fo^2^)+(0.0790P)^2^+0.1650P] where P=(Fo^2^+2Fc^2^)/3'
_refine_ls_weighting_scheme calc
_refine_ls_wR_factor_gt 0.1491
_refine_ls_wR_factor_ref 0.1624
_reflns_Friedel_coverage 0.000
_reflns_number_gt 2396
_reflns_number_total 3541
_reflns_threshold_expression 'I > 2\s(I)'
_cod_data_source_file d1nj05822c2.cif
_cod_data_source_block tol-5f-nb
_cod_depositor_comments 'Adding full bibliography for 7061242--7061245.cif.'
_cod_database_code 7061242
_shelx_shelxl_version_number 2014/7
_chemical_oxdiff_formula C17H11F5O2
_shelx_space_group_comment
;
The symmetry employed for this shelxl refinement is uniquely defined
by the following loop, which should always be used as a source of
symmetry information in preference to the above space-group names.
They are only intended as comments.
;
_reflns_odcompleteness_completeness 99.84
_reflns_odcompleteness_iscentric 1
_reflns_odcompleteness_theta 27.42
_olex2_refinement_description
;
1. Fixed Uiso
 At 1.2 times of:
  All C(H) groups, All C(H,H) groups
 At 1.5 times of:
  All C(H,H,H) groups
2.a Secondary CH2 refined with riding coordinates:
 C00L(H00B,H00C), C00N(H00D,H00E)
2.b Aromatic/amide H refined with riding coordinates:
 C009(H009), C00A(H00A), C00F(H00F), C00I(H00I)
2.c Idealised Me refined as rotating group:
 C10(H10A,H10B,H10C)
;
_olex2_submission_special_instructions 'No special instructions were received'
_oxdiff_exptl_absorpt_empirical_details
;
Empirical correction (ABSPACK) includes:
- Absorption correction using spherical harmonics
- Frame scaling
;
_oxdiff_exptl_absorpt_empirical_full_max 2.326
_oxdiff_exptl_absorpt_empirical_full_min 0.404

loop_
_space_group_symop_operation_xyz
'x, y, z'
'-x, y+1/2, -z+1/2'
'-x, -y, -z'
'x, -y-1/2, z-1/2'

loop_
_atom_site_label
_atom_site_type_symbol
_atom_site_fract_x
_atom_site_fract_y
_atom_site_fract_z
_atom_site_U_iso_or_equiv
_atom_site_adp_type
_atom_site_occupancy
_atom_site_site_symmetry_order
_atom_site_calc_flag
_atom_site_refinement_flags_posn
_atom_site_refinement_flags_adp
_atom_site_refinement_flags_occupancy
_atom_site_disorder_assembly
_atom_site_disorder_group
O001 O 0.27878(13) 0.44720(15) 0.23476(5) 0.0725(3) Uani 1 1 d . . . . .
F002 F 0.93545(15) 0.60293(16) 0.55051(6) 0.0984(4) Uani 1 1 d . . . . .
F003 F 1.08240(13) 0.56068(18) 0.66169(6) 0.1037(4) Uani 1 1 d . . . . .
F004 F 1.01361(15) 0.30285(18) 0.73520(5) 0.1086(5) Uani 1 1 d . . . . .
F005 F 0.64991(17) 0.12431(18) 0.58435(7) 0.1155(5) Uani 1 1 d . . . . .
F006 F 0.7951(2) 0.08625(18) 0.69614(7) 0.1303(6) Uani 1 1 d . . . . .
C007 C 0.37187(17) 0.4446(2) 0.28737(7) 0.0601(4) Uani 1 1 d . . . . .
O2 O 0.2044(3) 0.3957(2) 0.10513(7) 0.1257(7) Uani 1 1 d . . . . .
C009 C 0.34202(17) 0.3216(2) 0.33015(7) 0.0622(4) Uani 1 1 d . . . . .
H009 H 0.2633 0.2476 0.3215 0.075 Uiso 1 1 calc R . . . .
C00A C 0.42789(18) 0.3091(2) 0.38500(8) 0.0668(4) Uani 1 1 d . . . . .
H00A H 0.4066 0.2266 0.4134 0.080 Uiso 1 1 calc R . . . .
C00B C 0.78943(18) 0.3631(2) 0.56300(8) 0.0674(4) Uani 1 1 d . . . . .
C00C C 0.54637(18) 0.4176(2) 0.39898(8) 0.0669(4) Uani 1 1 d . . . . .
C00D C 0.90160(19) 0.4712(2) 0.58490(8) 0.0681(4) Uani 1 1 d . . . . .
C00E C 0.97716(18) 0.4512(2) 0.64178(9) 0.0723(5) Uani 1 1 d . . . . .
C00F C 0.48970(19) 0.5532(2) 0.30058(9) 0.0716(4) Uani 1 1 d . . . . .
H00F H 0.5109 0.6355 0.2721 0.086 Uiso 1 1 calc R . . . .
C00G C 0.9426(2) 0.3219(2) 0.67929(8) 0.0760(5) Uani 1 1 d . . . . .
C00H C 0.6358(2) 0.4026(2) 0.45668(8) 0.0744(5) Uani 1 1 d . . . . .
C00I C 0.57550(19) 0.5396(2) 0.35589(9) 0.0740(5) Uani 1 1 d . . . . .
H00I H 0.6544 0.6134 0.3645 0.089 Uiso 1 1 calc R . . . .
C00J C 0.7081(2) 0.3854(2) 0.50456(8) 0.0758(5) Uani 1 1 d . . . . .
C00K C 0.7581(2) 0.2331(2) 0.60216(9) 0.0778(5) Uani 1 1 d . . . . .
C00L C 0.3063(2) 0.5675(2) 0.18808(9) 0.0789(5) Uani 1 1 d . . . . .
H00B H 0.4045 0.5500 0.1736 0.095 Uiso 1 1 calc R . . . .
H00C H 0.3024 0.6799 0.2050 0.095 Uiso 1 1 calc R . . . .
C00M C 0.8325(2) 0.2127(2) 0.65939(9) 0.0840(5) Uani 1 1 d . . . . .
C00N C 0.1907(3) 0.5472(2) 0.13600(9) 0.0858(6) Uani 1 1 d . . . . .
H00D H 0.0929 0.5532 0.1519 0.103 Uiso 1 1 calc R . . . .
H00E H 0.1985 0.6386 0.1068 0.103 Uiso 1 1 calc R . . . .
C10 C 0.2086(7) 0.3932(4) 0.04747(14) 0.192(2) Uani 1 1 d . . . . .
H10A H 0.1181 0.4400 0.0283 0.289 Uiso 1 1 calc GR . . . .
H10B H 0.2189 0.2796 0.0338 0.289 Uiso 1 1 calc GR . . . .
H10C H 0.2921 0.4579 0.0360 0.289 Uiso 1 1 calc GR . . . .

loop_
_atom_site_aniso_label
_atom_site_aniso_U_11
_atom_site_aniso_U_22
_atom_site_aniso_U_33
_atom_site_aniso_U_23
_atom_site_aniso_U_13
_atom_site_aniso_U_12
O001 0.0747(7) 0.0745(8) 0.0662(7) 0.0113(5) -0.0072(5) -0.0158(5)
F002 0.1136(9) 0.0962(9) 0.0846(8) 0.0091(6) 0.0030(6) -0.0155(7)
F003 0.0842(7) 0.1236(10) 0.0999(8) -0.0216(7) -0.0139(6) -0.0164(7)
F004 0.1162(9) 0.1262(11) 0.0782(7) 0.0033(7) -0.0263(7) 0.0334(8)
F005 0.1234(10) 0.1006(9) 0.1195(10) -0.0128(8) -0.0101(8) -0.0345(8)
F006 0.1769(15) 0.0987(10) 0.1129(10) 0.0309(8) -0.0040(10) -0.0134(9)
C007 0.0597(8) 0.0608(9) 0.0590(8) -0.0041(7) 0.0004(7) 0.0007(7)
O2 0.221(2) 0.0819(10) 0.0726(10) -0.0014(7) -0.0015(11) 0.0031(11)
C009 0.0634(8) 0.0596(9) 0.0636(9) -0.0031(7) 0.0053(7) -0.0030(7)
C00A 0.0735(9) 0.0672(10) 0.0598(9) -0.0012(7) 0.0052(7) 0.0056(8)
C00B 0.0662(9) 0.0722(10) 0.0626(9) -0.0114(8) -0.0027(7) 0.0135(8)
C00C 0.0643(8) 0.0723(10) 0.0632(9) -0.0140(8) -0.0010(7) 0.0097(8)
C00D 0.0711(9) 0.0679(10) 0.0653(10) -0.0034(8) 0.0043(8) 0.0083(8)
C00E 0.0607(8) 0.0810(12) 0.0738(10) -0.0162(9) -0.0040(8) 0.0095(8)
C00F 0.0695(9) 0.0686(10) 0.0759(11) 0.0030(8) 0.0021(8) -0.0099(8)
C00G 0.0774(10) 0.0823(12) 0.0662(10) -0.0061(9) -0.0090(8) 0.0240(9)
C00H 0.0718(10) 0.0817(12) 0.0685(11) -0.0154(9) -0.0021(8) 0.0118(8)
C00I 0.0639(9) 0.0730(11) 0.0836(11) -0.0112(9) -0.0045(8) -0.0069(8)
C00J 0.0738(10) 0.0838(12) 0.0686(11) -0.0145(9) -0.0027(9) 0.0136(9)
C00K 0.0782(10) 0.0702(11) 0.0838(12) -0.0123(9) -0.0017(9) -0.0006(9)
C00L 0.0918(12) 0.0733(11) 0.0705(10) 0.0133(8) -0.0010(9) -0.0133(9)
C00M 0.1038(13) 0.0704(11) 0.0770(12) 0.0060(9) 0.0012(11) 0.0129(10)
C00N 0.1140(15) 0.0715(12) 0.0698(11) 0.0079(9) -0.0055(10) 0.0018(10)
C10 0.381(7) 0.115(2) 0.0793(18) -0.0022(16) 0.006(3) 0.000(3)

loop_
_atom_type_symbol
_atom_type_description
_atom_type_scat_dispersion_real
_atom_type_scat_dispersion_imag
_atom_type_scat_source
C C 0.0033 0.0016 'International Tables Vol C Tables 4.2.6.8 and 6.1.1.4'
H H 0.0000 0.0000 'International Tables Vol C Tables 4.2.6.8 and 6.1.1.4'
O O 0.0106 0.0060 'International Tables Vol C Tables 4.2.6.8 and 6.1.1.4'
F F 0.0171 0.0103 'International Tables Vol C Tables 4.2.6.8 and 6.1.1.4'

loop_
_exptl_crystal_face_index_h
_exptl_crystal_face_index_k
_exptl_crystal_face_index_l
_exptl_crystal_face_perp_dist
4 -8 20 0.3220
-2 -7 25 0.2922
-12 1 13 0.1481
-4 8 -20 0.3365
12 -2 -11 0.2013
0 -7 23 0.3066
-12 -1 9 0.0982
-3 7 -21 0.3561
3 7 -24 0.3678
12 1 -9 0.1602
-12 -2 5 0.1691
-12 -3 6 0.1623
12 -1 6 0.2858
-10 -7 -3 0.3062
9 1 19 0.3509
6 9 -10 0.3596
6 2 26 0.3498
3 11 -7 0.3775
6 -8 -17 0.2618
-6 5 25 0.2990
10 -3 -19 0.1980

loop_
_geom_angle_atom_site_label_1
_geom_angle_atom_site_label_2
_geom_angle_atom_site_label_3
_geom_angle
_geom_angle_site_symmetry_1
_geom_angle_site_symmetry_3
_geom_angle_publ_flag
C007 O001 C00L 118.12(13) . . ?
O001 C007 C009 115.41(13) . . ?
O001 C007 C00F 125.15(15) . . ?
C00F C007 C009 119.44(15) . . ?
C10 O2 C00N 120.2(2) . . ?
C007 C009 H009 119.9 . . ?
C00A C009 C007 120.20(15) . . ?
C00A C009 H009 119.9 . . ?
C009 C00A H00A 119.5 . . ?
C009 C00A C00C 121.02(16) . . ?
C00C C00A H00A 119.5 . . ?
C00D C00B C00J 122.50(18) . . ?
C00K C00B C00D 115.95(15) . . ?
C00K C00B C00J 121.54(17) . . ?
C00A C00C C00H 120.38(17) . . ?
C00I C00C C00A 118.33(16) . . ?
C00I C00C C00H 121.29(16) . . ?
F002 C00D C00B 119.53(15) . . ?
F002 C00D C00E 118.21(16) . . ?
C00E C00D C00B 122.23(17) . . ?
F003 C00E C00D 120.24(18) . . ?
F003 C00E C00G 119.56(17) . . ?
C00G C00E C00D 120.17(17) . . ?
C007 C00F H00F 120.0 . . ?
C00I C00F C007 119.93(17) . . ?
C00I C00F H00F 120.0 . . ?
F004 C00G C00E 120.72(18) . . ?
F004 C00G C00M 119.90(19) . . ?
C00E C00G C00M 119.37(17) . . ?
C00J C00H C00C 178.0(2) . . ?
C00C C00I H00I 119.5 . . ?
C00F C00I C00C 121.09(16) . . ?
C00F C00I H00I 119.5 . . ?
C00H C00J C00B 177.7(2) . . ?
F005 C00K C00B 119.34(17) . . ?
F005 C00K C00M 118.41(19) . . ?
C00M C00K C00B 122.24(18) . . ?
O001 C00L H00B 110.1 . . ?
O001 C00L H00C 110.1 . . ?
O001 C00L C00N 108.19(15) . . ?
H00B C00L H00C 108.4 . . ?
C00N C00L H00B 110.1 . . ?
C00N C00L H00C 110.1 . . ?
F006 C00M C00G 120.23(18) . . ?
F006 C00M C00K 119.7(2) . . ?
C00G C00M C00K 120.04(19) . . ?
O2 C00N C00L 112.08(18) . . ?
O2 C00N H00D 109.2 . . ?
O2 C00N H00E 109.2 . . ?
C00L C00N H00D 109.2 . . ?
C00L C00N H00E 109.2 . . ?
H00D C00N H00E 107.9 . . ?
O2 C10 H10A 109.5 . . ?
O2 C10 H10B 109.5 . . ?
O2 C10 H10C 109.5 . . ?
H10A C10 H10B 109.5 . . ?
H10A C10 H10C 109.5 . . ?
H10B C10 H10C 109.5 . . ?

loop_
_geom_bond_atom_site_label_1
_geom_bond_atom_site_label_2
_geom_bond_distance
_geom_bond_site_symmetry_2
_geom_bond_publ_flag
O001 C007 1.3581(19) . ?
O001 C00L 1.428(2) . ?
F002 C00D 1.336(2) . ?
F003 C00E 1.335(2) . ?
F004 C00G 1.330(2) . ?
F005 C00K 1.338(2) . ?
F006 C00M 1.343(2) . ?
C007 C009 1.388(2) . ?
C007 C00F 1.382(2) . ?
O2 C00N 1.391(2) . ?
O2 C10 1.249(3) . ?
C009 H009 0.9300 . ?
C009 C00A 1.366(2) . ?
C00A H00A 0.9300 . ?
C00A C00C 1.388(2) . ?
C00B C00D 1.383(2) . ?
C00B C00J 1.420(2) . ?
C00B C00K 1.381(3) . ?
C00C C00H 1.435(2) . ?
C00C C00I 1.386(3) . ?
C00D C00E 1.366(2) . ?
C00E C00G 1.362(3) . ?
C00F H00F 0.9300 . ?
C00F C00I 1.375(3) . ?
C00G C00M 1.364(3) . ?
C00H C00J 1.186(2) . ?
C00I H00I 0.9300 . ?
C00K C00M 1.368(3) . ?
C00L H00B 0.9700 . ?
C00L H00C 0.9700 . ?
C00L C00N 1.480(3) . ?
C00N H00D 0.9700 . ?
C00N H00E 0.9700 . ?
C10 H10A 0.9600 . ?
C10 H10B 0.9600 . ?
C10 H10C 0.9600 . ?

loop_
_exptl_oxdiff_crystal_face_indexfrac_h
_exptl_oxdiff_crystal_face_indexfrac_k
_exptl_oxdiff_crystal_face_indexfrac_l
_exptl_oxdiff_crystal_face_x
_exptl_oxdiff_crystal_face_y
_exptl_oxdiff_crystal_face_z
3.8062 -7.5730 19.8106 -0.2276 -0.0248 0.9734
-2.0984 -6.5238 24.6067 0.2598 0.0270 0.9653
-11.8079 1.1116 12.8676 0.9870 0.1047 0.1222
-3.9001 7.5752 -19.6861 0.2355 0.0256 -0.9715
11.9562 -1.6306 -11.3521 -0.9930 -0.1054 -0.0529
-0.3961 -7.2273 23.3206 0.1112 0.0357 0.9932
-12.3435 -0.6551 9.0512 0.9436 0.3076 0.1228
-3.1899 7.2417 -21.3455 0.1607 0.0529 -0.9856
2.5465 6.9336 -23.5941 -0.2710 -0.0879 -0.9586
12.3446 0.6520 -9.0419 -0.9436 -0.3076 -0.1224
-11.9999 -2.0000 5.0006 0.8459 0.4570 0.1033
-11.9999 -3.0000 6.0006 0.8337 0.5018 0.1858
11.9999 -1.0000 5.9995 -0.7972 -0.4728 0.3438
-9.9999 -7.0000 -2.9997 0.5072 0.8546 0.2147
9.0000 1.0000 18.9999 -0.4038 -0.7381 0.5184
5.9999 9.0000 -10.0002 -0.3205 -0.5964 -0.6995
6.0000 2.0000 26.0002 -0.0970 -0.8272 0.6011
2.9999 11.0000 -7.0000 -0.0335 -0.6740 -0.7741
6.0000 -8.0000 -17.0008 -0.7821 0.6160 0.1056
-5.9999 5.0000 25.0008 0.7989 -0.5754 0.2667
9.9999 -3.0000 -19.0009 -0.9689 0.1944 -0.1869
